data_2102090
loop_
_publ_author_name
'Pinheiro, Carlos Bas\'ilio'
'Pimenta, Marcos Assun\,c\~ao'
'Chapuis, Gervais'
'Speziali, Nivaldo L\'ucio'

_publ_section_title
;
 Analysis of LiKSO~4~ crystals in the temperature range from 573 to
 943K
;
_journal_issue 4
_journal_name_full 'Acta Crystallographica Section B'
_journal_page_first 607
_journal_page_last 617
_journal_paper_doi 10.1107/S0108768100003219
_journal_volume 56
_journal_year 2000
_chemical_formula_sum 'K Li O4 S'
_chemical_formula_weight 142.1
_space_group_IT_number 173
_symmetry_cell_setting hexagonal
_symmetry_space_group_name_Hall 'P 6c'
_symmetry_space_group_name_H-M 'P 63'
_cell_angle_alpha 90.00(3)
_cell_angle_beta 90.00(3)
_cell_angle_gamma 120.00(3)
_cell_formula_units_Z 2
_cell_length_a 5.2020(10)
_cell_length_b 5.2020(10)
_cell_length_c 8.647(2)
_cell_measurement_temperature 573
_cell_volume 202.65(9)
_diffrn_measurement_device Stoe
_diffrn_measurement_device_type Image-Plate
_diffrn_measurement_method Oscillating
_diffrn_radiation_type 'Mo K\a'
_diffrn_radiation_wavelength .71073
_diffrn_reflns_av_R_equivalents .0285
_diffrn_reflns_av_sigmaI/netI .0051
_diffrn_reflns_limit_h_max 7
_diffrn_reflns_limit_h_min -7
_diffrn_reflns_limit_k_max 7
_diffrn_reflns_limit_k_min -7
_diffrn_reflns_limit_l_max 12
_diffrn_reflns_limit_l_min -12
_diffrn_reflns_number 2231
_diffrn_reflns_theta_max 30.24
_diffrn_reflns_theta_min 4.52
_exptl_absorpt_coefficient_mu 1.692
_exptl_absorpt_correction_T_max 1.000
_exptl_absorpt_correction_T_min 1.000
_exptl_absorpt_correction_type none
_exptl_crystal_colour colourless
_exptl_crystal_density_diffrn 2.328
_exptl_crystal_description hexagonal
_exptl_crystal_F_000 140
_exptl_crystal_size_max .20
_exptl_crystal_size_mid .20
_exptl_crystal_size_min .10
_refine_diff_density_max .18
_refine_diff_density_min -.19
_refine_ls_extinction_coef 1.4(2)
_refine_ls_extinction_method 'B-C type 1 Lorentzian isotropic'
_refine_ls_goodness_of_fit_all 2.24
_refine_ls_goodness_of_fit_obs 2.35
_refine_ls_number_parameters 41
_refine_ls_number_reflns 394
_refine_ls_R_factor_all .0223
_refine_ls_R_factor_obs .0202
_refine_ls_shift/esd_max .0005
_refine_ls_shift/esd_mean .0000
_refine_ls_structure_factor_coef F
_refine_ls_weighting_details w=1/[\s^2^(F)+0.0001F^2^]
_refine_ls_weighting_scheme sigma
_refine_ls_wR_factor_all .0264
_refine_ls_wR_factor_obs .0263
_reflns_number_observed 363
_reflns_number_total 396
_reflns_observed_criterion I>3\s(I)
_cod_data_source_file ca0003.cif
_cod_data_source_block 573K
_cod_original_formula_sum 'Li1 O4 S1 K1'
_cod_database_code 2102090

loop_
_symmetry_equiv_pos_site_id
_symmetry_equiv_pos_as_xyz
1 x,y,z
2 x-y,x,1/2+z
3 -y,x-y,z
4 -x,-y,1/2+z
5 -x+y,-x,z
6 y,-x+y,1/2+z

loop_
_atom_site_aniso_label
_atom_site_aniso_U_11
_atom_site_aniso_U_22
_atom_site_aniso_U_33
_atom_site_aniso_U_12
_atom_site_aniso_U_13
_atom_site_aniso_U_23
K .0484(2) .0484(2) .0443(3) .02420(10) 0 0
Li .0330(10) .0330(10) .051(4) .0166(6) 0 0
S .0254(2) .0254(2) .0265(2) .01270(10) 0 0
O1 .111(2) .111(2) .0304(8) .0553(8) 0 0
O2 .0590(8) .0447(7) .0982(9) .0328(6) -.0014(8) .0190(8)

loop_
_atom_site_label
_atom_site_fract_x
_atom_site_fract_y
_atom_site_fract_z
_atom_site_U_iso_or_equiv
_atom_site_occupancy
K 0 0 0 3.71(2) .999999
Li .333333 .666667 .311(2) 3.10(10) .999999
S .333333 .666667 .70785(9) 2.040(10) .999999
O1 .333333 .666667 .5411(8) 6.62(8) .999999
O2 .3589(7) .4211(6) .7615(6) 5.07(5) 1

loop_
_atom_type_symbol
_atom_type_scat_dispersion_real
_atom_type_scat_dispersion_imag
_atom_type_scat_source
Li .000 .000 International_Tables_Vol_C
O .011 .006 International_Tables_Vol_C
S .125 .123 International_Tables_Vol_C
K .201 .249 International_Tables_Vol_C

loop_
_geom_bond_atom_site_label_1
_geom_bond_atom_site_label_2
_geom_bond_site_symmetry_2
_geom_bond_distance
K Li 2_544 3.419(7)
K Li 2_554 3.419(7)
K Li 2_654 3.419(7)
K S 1_444 3.9245(5)
K S 1_544 3.9245(5)
K S 1_554 3.9245(5)
K S 2_544 3.5001(4)
K S 2_554 3.5001(4)
K S 2_654 3.5001(4)
K O1 2_544 3.0243(8)
K O1 2_554 3.0243(8)
K O1 2_654 3.0243(8)
K O2 1_444 3.795(3)
K O2 1_554 2.907(4)
K O2 2_544 3.906(4)
K O2 2_554 3.051(5)
K O2 3_554 2.907(4)
K O2 3_654 3.795(4)
K O2 4_554 3.051(4)
K O2 4_664 3.906(4)
K O2 5_554 2.907(5)
K O2 5_564 3.795(4)
K O2 6_454 3.906(4)
K O2 6_554 3.051(4)
Li S . 3.430(10)
Li S 2_554 3.133(4)
Li S 2_654 3.133(4)
Li S 2_664 3.133(4)
Li O1 . 1.99(2)
Li O1 2_554 3.804(9)
Li O1 2_654 3.804(9)
Li O1 2_664 3.804(9)
Li O2 2_554 1.920(5)
Li O2 2_664 3.423(3)
Li O2 4_564 3.423(4)
Li O2 4_664 1.920(5)
Li O2 6_554 3.423(5)
Li O2 6_564 1.920(6)
S O1 . 1.442(7)
S O2 . 1.426(4)
S O2 1_565 3.888(4)
S O2 3_555 3.888(3)
S O2 3_665 1.426(3)
S O2 5_565 1.426(5)
S O2 5_665 3.888(5)
O1 O2 . 2.335(7)
O1 O2 2_554 3.057(7)
O1 O2 3_665 2.335(7)
O1 O2 4_664 3.057(7)
O1 O2 5_565 2.335(8)
O1 O2 6_564 3.057(7)
O2 O2 3_555 3.547(4)
O2 O2 3_655 3.242(6)
O2 O2 3_665 2.336(5)
O2 O2 5_555 3.547(4)
O2 O2 5_565 2.336(6)
O2 O2 5_665 3.242(5)
